data_4102416
loop_
_publ_author_name
'K. C. Nicolaou'
'Adrian Ortiz'
'Hongjun Zhang'
'Philippe Dagneau'
'Andreas Lanver'
'Michael P. Jennings'
'Stellios Arseniyadis'
'Raffaella Faraoni'
'Dimitrios E. Lizos'

_publ_section_title
;
 Total Synthesis and Structural Revision of Vannusals A and B: Synthesis
 of the Originally Assigned Structure of Vannusal B
;
_journal_name_full 'Journal of the American Chemical Society'
_journal_page_first 7138
_journal_page_last 7152
_journal_paper_doi 10.1021/ja100740t
_journal_volume 132
_journal_year 2010
_chemical_formula_sum 'C40 H51 Br N O6'
_chemical_formula_weight 721.73
_chemical_name_systematic
; 
 ? 
;
_space_group_IT_number 5
_symmetry_cell_setting monoclinic
_symmetry_space_group_name_Hall 'C 2y'
_symmetry_space_group_name_H-M 'C 1 2 1'
_atom_sites_solution_hydrogens geom
_atom_sites_solution_primary direct
_atom_sites_solution_secondary difmap
_audit_creation_method SHELXL-97
_cell_angle_alpha 90.00
_cell_angle_beta 130.87(3)
_cell_angle_gamma 90.00
_cell_formula_units_Z 8
_cell_length_a 38.042(8)
_cell_length_b 11.144(2)
_cell_length_c 26.725(5)
_cell_measurement_reflns_used 29
_cell_measurement_temperature 296(2)
_cell_measurement_theta_max 10.48
_cell_measurement_theta_min 7.42
_cell_volume 8568(5)
_computing_cell_refinement 'Bruker SAINT+'
_computing_data_collection 'Bruker SMART'
_computing_data_reduction 'Bruker SAINT+'
_computing_molecular_graphics 'Bruker SHELXTL'
_computing_publication_material 'Bruker SHELXTL'
_computing_structure_refinement 'SHELXL-97 (Sheldrick, 1997)'
_computing_structure_solution 'SHELXS-97 (Sheldrick, 1997)'
_diffrn_ambient_temperature 296(2)
_diffrn_measured_fraction_theta_full 0.997
_diffrn_measured_fraction_theta_max 0.997
_diffrn_measurement_device_type 'CCD area detector'
_diffrn_measurement_method 'phi and omega scans'
_diffrn_radiation_monochromator graphite
_diffrn_radiation_source 'fine-focus sealed tube'
_diffrn_radiation_type MoK\a
_diffrn_radiation_wavelength 0.71073
_diffrn_reflns_av_R_equivalents 0.0405
_diffrn_reflns_av_sigmaI/netI 0.0869
_diffrn_reflns_limit_h_max 45
_diffrn_reflns_limit_h_min -45
_diffrn_reflns_limit_k_max 13
_diffrn_reflns_limit_k_min -12
_diffrn_reflns_limit_l_max 25
_diffrn_reflns_limit_l_min -31
_diffrn_reflns_number 31595
_diffrn_reflns_theta_full 25.00
_diffrn_reflns_theta_max 25.00
_diffrn_reflns_theta_min 1.96
_diffrn_standards_decay_% 1
_exptl_absorpt_coefficient_mu 1.000
_exptl_absorpt_correction_T_max 0.7954
_exptl_absorpt_correction_T_min 0.7672
_exptl_absorpt_correction_type multi-scan
_exptl_absorpt_process_details 'SADABS (Sheldrick, 1999)'
_exptl_crystal_colour Colorless
_exptl_crystal_density_diffrn 1.119
_exptl_crystal_density_meas 0
_exptl_crystal_density_method 'not measured'
_exptl_crystal_description Block-shaped
_exptl_crystal_F_000 3048
_exptl_crystal_size_max 0.28
_exptl_crystal_size_mid 0.26
_exptl_crystal_size_min 0.24
_refine_diff_density_max 0.522
_refine_diff_density_min -0.280
_refine_diff_density_rms 0.071
_refine_ls_abs_structure_details 'Flack H D (1983), Acta Cryst. A39, 876-881'
_refine_ls_abs_structure_Flack 0.048(11)
_refine_ls_extinction_method none
_refine_ls_goodness_of_fit_ref 0.991
_refine_ls_hydrogen_treatment constr
_refine_ls_matrix_type full
_refine_ls_number_parameters 908
_refine_ls_number_reflns 14619
_refine_ls_number_restraints 73
_refine_ls_restrained_S_all 1.015
_refine_ls_R_factor_all 0.1214
_refine_ls_R_factor_gt 0.0713
_refine_ls_shift/su_max 0.082
_refine_ls_shift/su_mean 0.019
_refine_ls_structure_factor_coef Fsqd
_refine_ls_weighting_details 'calc w=1/[\s^2^(Fo^2^)+(0.1250P)^2^+0.0000P] where P=(Fo^2^+2Fc^2^)/3'
_refine_ls_weighting_scheme calc
_refine_ls_wR_factor_gt 0.1832
_refine_ls_wR_factor_ref 0.2194
_reflns_number_gt 8416
_reflns_number_total 14619
_reflns_threshold_expression >2sigma(I)
_cod_data_source_file ja100740t_si_003.cif
_cod_data_source_block hzkc2
_cod_original_cell_volume 8568(3)
_cod_database_code 4102416

loop_
_symmetry_equiv_pos_as_xyz
'x, y, z'
'-x, y, -z'
'x+1/2, y+1/2, z'
'-x+1/2, y+1/2, -z'

loop_
_atom_site_label
_atom_site_type_symbol
_atom_site_fract_x
_atom_site_fract_y
_atom_site_fract_z
_atom_site_U_iso_or_equiv
_atom_site_adp_type
_atom_site_occupancy
_atom_site_symmetry_multiplicity
_atom_site_calc_flag
_atom_site_refinement_flags
_atom_site_disorder_assembly
_atom_site_disorder_group
Br1A Br 0.99445(10) -0.0854(3) 1.12157(14) 0.1459(11) Uani 0.30 1 d PU A 1
Br1C Br 1.00300(10) -0.0125(4) 1.12080(14) 0.1550(15) Uani 0.30 1 d PU A 2
Br1D Br 1.01475(12) 0.1766(5) 1.11081(17) 0.1447(16) Uani 0.20 1 d PU B 3
Br1E Br 1.01069(18) 0.0840(7) 1.1164(2) 0.170(2) Uani 0.20 1 d PU C 4
O1A O 0.77757(11) 0.1785(4) 0.86189(14) 0.1018(11) Uani 1 1 d . . .
O2A O 0.75165(8) 0.1281(3) 0.76180(11) 0.0679(7) Uani 1 1 d . . .
O3A O 0.74837(11) 0.6294(3) 0.60679(14) 0.0859(9) Uani 1 1 d . . .
O4A O 0.63873(8) 0.6300(3) 0.40988(13) 0.0704(7) Uani 1 1 d . . .
O5A O 0.65423(9) 0.6034(3) 0.33934(12) 0.0724(7) Uani 1 1 d . . .
O6A O 0.66679(12) 0.5381(3) 0.25269(15) 0.1032(9) Uani 1 1 d . . .
H6A H 0.6489 0.5819 0.2514 0.124 Uiso 1 1 calc R . .
N1A N 0.82461(10) 0.0957(3) 0.84616(14) 0.0711(9) Uani 1 1 d . . .
H1AN H 0.8252 0.0768 0.8155 0.085 Uiso 1 1 calc R . .
C1A C 0.70693(13) 0.1800(4) 0.72943(18) 0.0704(11) Uani 1 1 d . . .
H1A H 0.7062 0.2271 0.7597 0.085 Uiso 1 1 calc R . .
C2A C 0.67084(14) 0.0789(4) 0.6957(2) 0.0790(12) Uani 1 1 d . . .
H2A H 0.6411 0.1145 0.6779 0.095 Uiso 1 1 calc R . .
C3A C 0.66684(19) 0.0456(5) 0.6358(2) 0.1024(17) Uani 1 1 d . . .
H3A1 H 0.6876 -0.0201 0.6470 0.123 Uiso 1 1 calc R . .
H3A2 H 0.6353 0.0221 0.5982 0.123 Uiso 1 1 calc R . .
C4A C 0.68083(17) 0.1609(4) 0.6199(2) 0.0835(13) Uani 1 1 d . . .
H4A1 H 0.7070 0.1447 0.6225 0.100 Uiso 1 1 calc R . .
H4A2 H 0.6551 0.1890 0.5757 0.100 Uiso 1 1 calc R . .
C5A C 0.69385(14) 0.2549(4) 0.67104(19) 0.0723(12) Uani 1 1 d . . .
H5A H 0.6657 0.3004 0.6530 0.087 Uiso 1 1 calc R . .
C6A C 0.73102(15) 0.3442(4) 0.68996(19) 0.0744(12) Uani 1 1 d . . .
H6A1 H 0.7613 0.3038 0.7170 0.089 Uiso 1 1 calc R . .
C7A C 0.7339(2) 0.4522(5) 0.7284(2) 0.1033(16) Uani 1 1 d . . .
H7A1 H 0.7108 0.4444 0.7333 0.124 Uiso 1 1 calc R . .
H7A2 H 0.7644 0.4560 0.7722 0.124 Uiso 1 1 calc R . .
C8A C 0.7249(2) 0.5632(5) 0.6901(2) 0.1045(15) Uani 1 1 d . . .
H8A1 H 0.7540 0.6022 0.7084 0.125 Uiso 1 1 calc R . .
H8A2 H 0.7059 0.6192 0.6911 0.125 Uiso 1 1 calc R . .
C9A C 0.69943(16) 0.5209(4) 0.6192(2) 0.0803(12) Uani 1 1 d . . .
H9A H 0.6667 0.5079 0.5973 0.096 Uiso 1 1 calc R . .
C10A C 0.72137(14) 0.4018(4) 0.63091(18) 0.0695(11) Uani 1 1 d . . .
C11A C 0.73664(14) 0.3685(4) 0.60028(18) 0.0662(11) Uani 1 1 d . . .
H11A H 0.7515 0.2950 0.6103 0.079 Uiso 1 1 calc R . .
C12A C 0.72999(13) 0.4489(4) 0.54946(17) 0.0630(10) Uani 1 1 d . . .
C13A C 0.68612(13) 0.5268(4) 0.51520(19) 0.0653(10) Uani 1 1 d . . .
C14A C 0.70140(15) 0.5988(4) 0.5743(2) 0.0757(11) Uani 1 1 d . . .
H14A H 0.6823 0.6710 0.5604 0.091 Uiso 1 1 calc R . .
C15A C 0.76740(14) 0.5442(4) 0.5882(2) 0.0742(12) Uani 1 1 d . . .
H15A H 0.7964 0.5101 0.6270 0.089 Uiso 1 1 calc R . .
H15B H 0.7727 0.5825 0.5610 0.089 Uiso 1 1 calc R . .
C16A C 0.64677(13) 0.4309(4) 0.47756(19) 0.0694(11) Uani 1 1 d . . .
H16A H 0.6182 0.4639 0.4374 0.083 Uiso 1 1 calc R . .
H16B H 0.6408 0.3994 0.5052 0.083 Uiso 1 1 calc R . .
C17A C 0.66712(13) 0.3322(4) 0.46144(19) 0.0685(11) Uani 1 1 d . . .
H17A H 0.6735 0.2589 0.4857 0.082 Uiso 1 1 calc R . .
H17B H 0.6460 0.3145 0.4145 0.082 Uiso 1 1 calc R . .
C18A C 0.71213(13) 0.3901(4) 0.48418(17) 0.0601(9) Uani 1 1 d . . .
H18A H 0.7340 0.3324 0.4901 0.072 Uiso 1 1 calc R . .
C19A C 0.70242(12) 0.4977(3) 0.44120(17) 0.0596(9) Uani 1 1 d . . .
C20A C 0.68427(12) 0.5929(4) 0.46278(18) 0.0626(10) Uani 1 1 d . . .
H20A H 0.7051 0.6624 0.4828 0.075 Uiso 1 1 calc R . .
C21A C 0.63043(13) 0.6732(4) 0.35320(19) 0.0697(11) Uani 1 1 d . . .
C22A C 0.66551(13) 0.4833(4) 0.36628(18) 0.0651(10) Uani 1 1 d . . .
H22A H 0.6381 0.4400 0.3529 0.078 Uiso 1 1 calc R . .
C23A C 0.68921(15) 0.4183(4) 0.34615(19) 0.0770(11) Uani 1 1 d . . .
H23A H 0.6911 0.3338 0.3578 0.092 Uiso 1 1 calc R . .
C24A C 0.73890(16) 0.4666(6) 0.3932(2) 0.0950(15) Uani 1 1 d . . .
H24A H 0.7610 0.4013 0.4106 0.114 Uiso 1 1 calc R . .
H24B H 0.7437 0.5224 0.3703 0.114 Uiso 1 1 calc R . .
C25A C 0.74501(13) 0.5292(4) 0.44848(19) 0.0711(11) Uani 1 1 d . . .
H25A H 0.7469 0.6153 0.4454 0.085 Uiso 1 1 calc R . .
H25B H 0.7733 0.5023 0.4910 0.085 Uiso 1 1 calc R . .
C26A C 0.78443(13) 0.1378(4) 0.82669(18) 0.0659(10) Uani 1 1 d . . .
C27A C 0.86454(11) 0.0800(3) 0.90940(18) 0.0996(18) Uani 1 1 d D . .
C28A C 0.87153(12) 0.0985(2) 0.96606(19) 0.0866(14) Uani 1 1 d D A .
H28A H 0.8489 0.1415 0.9622 0.104 Uiso 1 1 calc R D 1
C29A C 0.9103(2) 0.0577(5) 1.0299(4) 0.070(2) Uiso 0.50 1 d PDU A 1
H29A H 0.9125 0.0728 1.0661 0.084 Uiso 0.50 1 calc PR A 1
C30A C 0.9435(3) -0.0024(7) 1.0371(5) 0.090(3) Uiso 0.50 1 d PDU A 1
C31A C 0.9409(4) -0.0295(9) 0.9837(6) 0.120(4) Uiso 0.50 1 d PDU A 1
H31A H 0.9644 -0.0712 0.9891 0.144 Uiso 0.50 1 calc PR A 1
C32A C 0.9017(3) 0.0093(7) 0.9227(5) 0.088(3) Uiso 0.50 1 d PDU A 1
H32A H 0.8987 -0.0120 0.8865 0.106 Uiso 0.50 1 calc PR A 1
C29C C 0.9150(4) 0.1144(4) 1.0246(6) 0.110(4) Uiso 0.50 1 d PD A 2
H29C H 0.9188 0.1271 1.0622 0.132 Uiso 0.50 1 calc PR A 2
C30C C 0.9509(6) 0.1127(8) 1.0306(9) 0.162(6) Uiso 0.50 1 d PD A 2
C31C C 0.9499(7) 0.0940(9) 0.9754(10) 0.189(7) Uiso 0.50 1 d PD A 2
H31C H 0.9761 0.0914 0.9797 0.226 Uiso 0.50 1 calc PR A 2
C32C C 0.9037(4) 0.0805(7) 0.9148(6) 0.117(4) Uiso 0.50 1 d PD A 2
H32C H 0.8992 0.0715 0.8763 0.141 Uiso 0.50 1 calc PR A 2
C33A C 0.68033(16) -0.0222(5) 0.7399(2) 0.0889(14) Uani 1 1 d . . .
C34A C 0.67943(19) 0.0103(6) 0.7931(3) 0.1119(17) Uani 1 1 d . . .
H34A H 0.6791 -0.0615 0.8126 0.134 Uiso 1 1 calc R . .
H34B H 0.6521 0.0567 0.7746 0.134 Uiso 1 1 calc R . .
H34C H 0.7066 0.0566 0.8264 0.134 Uiso 1 1 calc R . .
C35A C 0.6909(3) -0.1300(7) 0.7362(4) 0.150(2) Uani 1 1 d . . .
H35A H 0.6980 -0.1876 0.7668 0.180 Uiso 1 1 calc R . .
H35B H 0.6915 -0.1499 0.7029 0.180 Uiso 1 1 calc R . .
C36A C 0.64805(18) 0.8008(4) 0.3637(3) 0.0925(14) Uani 1 1 d . . .
H36A H 0.6811 0.8024 0.3997 0.111 Uiso 1 1 calc R . .
H36B H 0.6331 0.8516 0.3740 0.111 Uiso 1 1 calc R . .
H36C H 0.6411 0.8291 0.3242 0.111 Uiso 1 1 calc R . .
C37A C 0.57884(16) 0.6641(6) 0.2972(3) 0.1081(18) Uani 1 1 d . . .
H37A H 0.5630 0.7069 0.3085 0.130 Uiso 1 1 calc R . .
H37B H 0.5697 0.5812 0.2894 0.130 Uiso 1 1 calc R . .
H37C H 0.5709 0.6982 0.2579 0.130 Uiso 1 1 calc R . .
C38A C 0.66535(17) 0.4206(5) 0.2722(2) 0.0874(14) Uani 1 1 d . . .
C39A C 0.6157(2) 0.3826(7) 0.2310(3) 0.127(2) Uani 1 1 d . . .
H39A H 0.6024 0.3712 0.1861 0.152 Uiso 1 1 calc R . .
H39B H 0.5986 0.4435 0.2327 0.152 Uiso 1 1 calc R . .
H39C H 0.6141 0.3087 0.2480 0.152 Uiso 1 1 calc R . .
C40A C 0.6911(2) 0.3409(6) 0.2594(3) 0.136(2) Uani 1 1 d . . .
H40A H 0.7180 0.3824 0.2721 0.164 Uiso 1 1 calc R . .
H40B H 0.6709 0.3213 0.2132 0.164 Uiso 1 1 calc R . .
H40C H 0.7006 0.2684 0.2848 0.164 Uiso 1 1 calc R . .
Br1B Br 0.36136(7) -0.0799(3) 0.84656(11) 0.1652(9) Uani 0.50 1 d PU E 1
Br1F Br 0.37073(7) -0.1468(3) 0.84917(13) 0.1696(10) Uani 0.50 1 d PU E 2
O1B O 0.43021(10) 0.2135(4) 0.69572(17) 0.1101(12) Uani 1 1 d . . .
O2B O 0.50717(9) 0.2006(3) 0.75005(14) 0.0887(9) Uani 1 1 d . . .
O3B O 0.65175(10) 0.6896(3) 0.89462(15) 0.0896(9) Uani 1 1 d . . .
O4B O 0.75079(9) 0.6818(3) 0.87943(12) 0.0753(8) Uani 1 1 d . . .
O5B O 0.82772(9) 0.6547(3) 0.97752(13) 0.0754(8) Uani 1 1 d . . .
O6B O 0.91723(10) 0.5882(4) 1.08547(16) 0.0988(11) Uani 1 1 d . . .
H6B H 0.8992 0.6384 1.0575 0.119 Uiso 1 1 calc R . .
N1B N 0.48208(12) 0.1276(4) 0.79819(19) 0.0930(13) Uani 1 1 d . . .
H1BN H 0.5115 0.1240 0.8313 0.112 Uiso 1 1 calc R . .
C1B C 0.50142(15) 0.2554(5) 0.6968(2) 0.0850(14) Uani 1 1 d . . .
H1B H 0.4735 0.3055 0.6687 0.102 Uiso 1 1 calc R . .
C2B C 0.50318(17) 0.1568(6) 0.6574(3) 0.1035(17) Uani 1 1 d . . .
H2B H 0.4974 0.1956 0.6197 0.124 Uiso 1 1 calc R . .
C3B C 0.55415(18) 0.1181(6) 0.7058(3) 0.121(2) Uani 1 1 d . . .
H3B1 H 0.5639 0.0910 0.6821 0.145 Uiso 1 1 calc R . .
H3B2 H 0.5587 0.0531 0.7337 0.145 Uiso 1 1 calc R . .
C4B C 0.58192(16) 0.2288(5) 0.7476(3) 0.0968(16) Uani 1 1 d . . .
H4B1 H 0.6013 0.2567 0.7382 0.116 Uiso 1 1 calc R . .
H4B2 H 0.6018 0.2099 0.7943 0.116 Uiso 1 1 calc R . .
C5B C 0.54618(13) 0.3257(4) 0.7288(2) 0.0768(13) Uani 1 1 d . . .
H5B H 0.5409 0.3750 0.6941 0.092 Uiso 1 1 calc R . .
C6B C 0.55976(14) 0.4101(5) 0.7832(2) 0.0848(14) Uani 1 1 d . . .
H6B1 H 0.5583 0.3672 0.8138 0.102 Uiso 1 1 calc R . .
C7B C 0.52909(18) 0.5205(6) 0.7573(3) 0.120(2) Uani 1 1 d . . .
H7B1 H 0.5031 0.5116 0.7103 0.144 Uiso 1 1 calc R . .
H7B2 H 0.5168 0.5289 0.7795 0.144 Uiso 1 1 calc R . .
C8B C 0.55622(19) 0.6300(6) 0.7692(3) 0.126(2) Uani 1 1 d . . .
H8B1 H 0.5620 0.6789 0.8039 0.151 Uiso 1 1 calc R . .
H8B2 H 0.5396 0.6778 0.7292 0.151 Uiso 1 1 calc R . .
C9B C 0.60284(15) 0.5818(4) 0.7904(2) 0.0841(14) Uani 1 1 d . . .
H9B H 0.5982 0.5660 0.7504 0.101 Uiso 1 1 calc R . .
C10B C 0.60799(14) 0.4637(4) 0.8217(2) 0.0743(12) Uani 1 1 d . . .
C11B C 0.64743(13) 0.4292(4) 0.87917(19) 0.0670(11) Uani 1 1 d . . .
H11B H 0.6489 0.3561 0.8972 0.080 Uiso 1 1 calc R . .
C12B C 0.69018(12) 0.5072(4) 0.91588(17) 0.0596(10) Uani 1 1 d . . .
C13B C 0.68898(13) 0.5837(4) 0.86676(17) 0.0660(11) Uani 1 1 d . . .
C14B C 0.64681(15) 0.6571(4) 0.8376(2) 0.0824(13) Uani 1 1 d . . .
H14B H 0.6459 0.7286 0.8154 0.099 Uiso 1 1 calc R . .
C15B C 0.68202(15) 0.6084(4) 0.9474(2) 0.0798(13) Uani 1 1 d . . .
H15C H 0.6677 0.5767 0.9642 0.096 Uiso 1 1 calc R . .
H15D H 0.7111 0.6472 0.9833 0.096 Uiso 1 1 calc R . .
C16B C 0.69254(15) 0.4874(4) 0.82902(19) 0.0740(12) Uani 1 1 d . . .
H16C H 0.7076 0.5186 0.8133 0.089 Uiso 1 1 calc R . .
H16D H 0.6622 0.4564 0.7918 0.089 Uiso 1 1 calc R . .
C17B C 0.72289(15) 0.3896(4) 0.8832(2) 0.0777(12) Uani 1 1 d . . .
H17C H 0.7054 0.3161 0.8716 0.093 Uiso 1 1 calc R . .
H17D H 0.7504 0.3722 0.8892 0.093 Uiso 1 1 calc R . .
C18B C 0.73599(13) 0.4461(4) 0.94609(18) 0.0650(10) Uani 1 1 d . . .
H18B H 0.7465 0.3883 0.9811 0.078 Uiso 1 1 calc R . .
C19B C 0.76870(12) 0.5533(3) 0.96909(17) 0.0576(9) Uani 1 1 d . . .
C20B C 0.73594(13) 0.6482(4) 0.91402(18) 0.0664(10) Uani 1 1 d . . .
H20B H 0.7333 0.7191 0.9331 0.080 Uiso 1 1 calc R . .
C21B C 0.79667(16) 0.7257(5) 0.9181(2) 0.0823(14) Uani 1 1 d . . .
C22B C 0.81039(13) 0.5367(4) 0.97306(19) 0.0656(10) Uani 1 1 d . . .
H22B H 0.8024 0.4909 0.9355 0.079 Uiso 1 1 calc R . .
C23B C 0.84703(14) 0.4748(4) 1.0383(2) 0.0776(13) Uani 1 1 d . . .
H23B H 0.8373 0.3907 1.0315 0.093 Uiso 1 1 calc R . .
C24B C 0.84109(16) 0.5258(5) 1.0843(2) 0.0863(14) Uani 1 1 d . . .
H24C H 0.8653 0.5839 1.1138 0.104 Uiso 1 1 calc R . .
H24D H 0.8427 0.4625 1.1106 0.104 Uiso 1 1 calc R . .
C25B C 0.79319(13) 0.5864(4) 1.04101(18) 0.0705(11) Uani 1 1 d . . .
H25C H 0.7966 0.6727 1.0469 0.085 Uiso 1 1 calc R . .
H25D H 0.7754 0.5578 1.0529 0.085 Uiso 1 1 calc R . .
C26B C 0.46892(16) 0.1812(5) 0.7434(2) 0.0871(14) Uani 1 1 d . . .
C27B C 0.45318(15) 0.0772(5) 0.8070(2) 0.0907(15) Uani 1 1 d . . .
C28B C 0.40683(17) 0.0643(5) 0.7592(2) 0.0966(16) Uani 1 1 d . . .
H28B H 0.3915 0.0930 0.7167 0.116 Uiso 1 1 calc R . .
C29B C 0.3825(2) 0.0079(6) 0.7742(3) 0.1125(19) Uani 1 1 d . . .
H29B H 0.3508 -0.0033 0.7402 0.135 Uiso 1 1 calc R E .
C30B C 0.4012(2) -0.0308(8) 0.8329(3) 0.129(2) Uani 1 1 d . E .
C31B C 0.4470(4) 0.0108(12) 0.8856(6) 0.105(3) Uiso 0.50 1 d PU E 1
H31B H 0.4602 -0.0041 0.9291 0.126 Uiso 0.50 1 calc PR E 1
C32B C 0.4726(4) 0.0730(12) 0.8737(6) 0.101(3) Uiso 0.50 1 d PU E 1
H32B H 0.5008 0.1097 0.9075 0.122 Uiso 0.50 1 calc PR E 1
C31D C 0.4482(5) -0.0566(15) 0.8768(7) 0.124(4) Uiso 0.50 1 d P E 2
H31D H 0.4613 -0.1112 0.9112 0.149 Uiso 0.50 1 calc PR E 2
C32B C 0.4752(4) 0.0061(12) 0.8658(6) 0.100(3) Uiso 0.50 1 d PU E 2
H32D H 0.5075 0.0009 0.8968 0.120 Uiso 0.50 1 calc PR E 2
C33B C 0.4666(2) 0.0586(7) 0.6301(3) 0.122(2) Uani 1 1 d . . .
C34B C 0.4197(2) 0.0895(9) 0.5701(4) 0.157(3) Uani 1 1 d . . .
H34D H 0.4117 0.1677 0.5750 0.188 Uiso 1 1 calc R . .
H34E H 0.3981 0.0315 0.5629 0.188 Uiso 1 1 calc R . .
H34F H 0.4184 0.0895 0.5331 0.188 Uiso 1 1 calc R . .
C35B C 0.4759(3) -0.0456(8) 0.6593(5) 0.178(4) Uani 1 1 d . . .
H35C H 0.4524 -0.1017 0.6418 0.213 Uiso 1 1 calc R . .
H35D H 0.5061 -0.0634 0.6975 0.213 Uiso 1 1 calc R . .
C36B C 0.8019(2) 0.8525(5) 0.9415(3) 0.109(2) Uani 1 1 d . . .
H36D H 0.7957 0.8550 0.9711 0.131 Uiso 1 1 calc R . .
H36E H 0.7802 0.9035 0.9041 0.131 Uiso 1 1 calc R . .
H36F H 0.8330 0.8799 0.9642 0.131 Uiso 1 1 calc R . .
C37B C 0.80968(18) 0.7090(7) 0.8758(2) 0.1121(19) Uani 1 1 d . . .
H37D H 0.7838 0.7306 0.8309 0.135 Uiso 1 1 calc R . .
H37E H 0.8177 0.6266 0.8775 0.135 Uiso 1 1 calc R . .
H37F H 0.8358 0.7592 0.8922 0.135 Uiso 1 1 calc R . .
C38B C 0.89663(15) 0.4724(5) 1.0631(2) 0.0928(16) Uani 1 1 d . . .
C39B C 0.9272(2) 0.3914(6) 1.1238(3) 0.120(2) Uani 1 1 d . . .
H39D H 0.9271 0.4201 1.1576 0.143 Uiso 1 1 calc R . .
H39E H 0.9584 0.3922 1.1402 0.143 Uiso 1 1 calc R . .
H39F H 0.9153 0.3109 1.1119 0.143 Uiso 1 1 calc R . .
C40B C 0.89666(19) 0.4299(7) 1.0095(3) 0.1160(19) Uani 1 1 d . . .
H40D H 0.9281 0.4248 1.0269 0.139 Uiso 1 1 calc R . .
H40E H 0.8796 0.4857 0.9733 0.139 Uiso 1 1 calc R . .
H40F H 0.8823 0.3523 0.9942 0.139 Uiso 1 1 calc R . .

loop_
_atom_site_aniso_label
_atom_site_aniso_U_11
_atom_site_aniso_U_22
_atom_site_aniso_U_33
_atom_site_aniso_U_23
_atom_site_aniso_U_13
_atom_site_aniso_U_12
Br1A 0.1204(15) 0.191(3) 0.0926(13) 0.0477(16) 0.0550(11) 0.0560(17)
Br1C 0.0945(15) 0.203(4) 0.0773(14) 0.010(2) 0.0170(12) 0.028(2)
Br1D 0.0925(19) 0.166(3) 0.0742(17) -0.017(2) 0.0103(14) -0.008(2)
Br1E 0.132(3) 0.182(5) 0.097(2) -0.011(3) 0.031(2) 0.002(4)
O1A 0.1014(17) 0.143(3) 0.0660(14) -0.0017(17) 0.0571(13) 0.032(2)
O2A 0.0703(12) 0.0864(18) 0.0468(11) 0.0067(12) 0.0381(10) 0.0146(13)
O3A 0.1164(17) 0.0697(18) 0.0841(15) -0.0207(14) 0.0710(14) -0.0223(16)
O4A 0.0782(13) 0.0684(16) 0.0820(14) 0.0151(12) 0.0600(11) 0.0103(12)
O5A 0.0906(13) 0.0726(17) 0.0712(13) 0.0170(12) 0.0604(11) 0.0086(14)
O6A 0.1556(19) 0.102(2) 0.1072(16) 0.0387(17) 0.1102(15) 0.0329(19)
N1A 0.0641(14) 0.103(3) 0.0527(14) -0.0143(16) 0.0413(12) 0.0011(17)
C1A 0.078(2) 0.081(3) 0.0574(18) 0.0120(19) 0.0465(16) 0.016(2)
C2A 0.081(2) 0.081(3) 0.074(2) 0.019(2) 0.0508(18) 0.003(2)
C3A 0.122(3) 0.100(4) 0.078(3) -0.003(3) 0.062(2) -0.020(3)
C4A 0.107(3) 0.083(3) 0.061(2) 0.004(2) 0.0552(19) -0.010(2)
C5A 0.085(2) 0.076(3) 0.060(2) 0.0174(19) 0.0495(17) 0.010(2)
C6A 0.093(2) 0.080(3) 0.0630(19) -0.0029(19) 0.0568(18) -0.006(2)
C7A 0.157(3) 0.098(4) 0.087(2) -0.011(3) 0.094(2) -0.007(3)
C8A 0.177(3) 0.078(3) 0.103(3) -0.008(2) 0.110(3) -0.003(3)
C9A 0.117(2) 0.072(3) 0.083(2) -0.002(2) 0.0794(19) 0.005(2)
C10A 0.093(2) 0.065(2) 0.0610(19) -0.0043(18) 0.0554(17) -0.005(2)
C11A 0.089(2) 0.057(2) 0.0607(19) -0.0046(17) 0.0526(17) -0.0027(19)
C12A 0.0849(19) 0.057(2) 0.0647(18) 0.0005(17) 0.0569(16) -0.0043(19)
C13A 0.0866(19) 0.055(2) 0.076(2) 0.0017(17) 0.0629(16) -0.0014(19)
C14A 0.109(2) 0.063(2) 0.083(2) -0.001(2) 0.0748(19) 0.008(2)
C15A 0.086(2) 0.075(3) 0.066(2) -0.005(2) 0.0517(18) -0.010(2)
C16A 0.086(2) 0.069(3) 0.0715(19) 0.0085(18) 0.0596(17) -0.004(2)
C17A 0.091(2) 0.062(2) 0.0588(18) -0.0028(17) 0.0517(17) -0.013(2)
C18A 0.0780(18) 0.057(2) 0.0592(17) 0.0046(16) 0.0507(15) 0.0020(18)
C19A 0.0737(18) 0.057(2) 0.0590(17) 0.0015(16) 0.0482(15) -0.0034(17)
C20A 0.0757(18) 0.058(2) 0.0671(18) -0.0029(17) 0.0523(16) -0.0001(18)
C21A 0.0724(19) 0.079(3) 0.070(2) 0.017(2) 0.0522(16) 0.012(2)
C22A 0.0814(19) 0.061(2) 0.0676(19) 0.0107(17) 0.0553(16) 0.0031(19)
C23A 0.111(2) 0.074(3) 0.074(2) 0.0150(19) 0.0725(19) 0.014(2)
C24A 0.097(2) 0.123(4) 0.091(2) 0.008(3) 0.073(2) 0.012(3)
C25A 0.0778(19) 0.076(3) 0.075(2) 0.006(2) 0.0573(17) -0.004(2)
C26A 0.083(2) 0.069(2) 0.0599(19) 0.0020(18) 0.0531(17) 0.002(2)
C27A 0.066(2) 0.168(5) 0.057(2) -0.029(3) 0.0369(17) 0.006(3)
C28A 0.083(2) 0.104(4) 0.062(2) -0.005(2) 0.0423(19) 0.006(3)
C33A 0.093(2) 0.093(4) 0.093(3) 0.025(2) 0.067(2) 0.007(2)
C34A 0.131(3) 0.131(5) 0.114(3) 0.038(3) 0.098(3) 0.021(3)
C35A 0.246(6) 0.106(5) 0.150(4) 0.039(4) 0.153(4) 0.036(5)
C36A 0.111(3) 0.070(3) 0.110(3) 0.023(2) 0.078(2) 0.015(2)
C37A 0.082(3) 0.143(5) 0.091(3) 0.020(3) 0.053(2) 0.014(3)
C38A 0.116(3) 0.091(3) 0.071(2) 0.014(2) 0.069(2) 0.016(3)
C39A 0.150(4) 0.141(5) 0.071(3) -0.012(3) 0.064(3) -0.010(4)
C40A 0.240(4) 0.120(5) 0.118(3) 0.015(3) 0.147(3) 0.040(4)
Br1B 0.1661(9) 0.222(2) 0.1632(10) -0.0083(13) 0.1320(8) -0.0286(14)
Br1F 0.1467(10) 0.216(2) 0.1740(13) 0.0052(15) 0.1170(10) -0.0545(13)
O1B 0.0659(16) 0.162(3) 0.0854(19) 0.022(2) 0.0422(15) 0.017(2)
O2B 0.0713(15) 0.114(2) 0.0727(16) 0.0097(16) 0.0436(13) -0.0006(16)
O3B 0.0942(17) 0.0775(19) 0.0876(18) -0.0032(16) 0.0554(15) 0.0179(16)
O4B 0.0886(15) 0.0766(18) 0.0611(13) 0.0069(13) 0.0492(12) -0.0127(14)
O5B 0.0854(14) 0.0694(18) 0.0691(14) 0.0035(13) 0.0494(12) -0.0144(14)
O6B 0.0742(16) 0.116(3) 0.0875(19) 0.0058(18) 0.0445(14) -0.0165(18)
N1B 0.0697(17) 0.128(3) 0.078(2) 0.009(2) 0.0469(16) 0.003(2)
C1B 0.068(2) 0.109(4) 0.075(2) 0.002(2) 0.0450(19) 0.005(2)
C2B 0.084(3) 0.124(4) 0.092(3) -0.012(3) 0.053(2) -0.012(3)
C3B 0.090(3) 0.134(5) 0.133(4) -0.032(4) 0.071(3) -0.008(3)
C4B 0.080(2) 0.114(4) 0.089(3) -0.020(3) 0.052(2) -0.009(3)
C5B 0.063(2) 0.089(3) 0.072(2) 0.005(2) 0.0415(18) 0.007(2)
C6B 0.067(2) 0.102(3) 0.084(3) -0.004(2) 0.0492(19) 0.001(2)
C7B 0.078(3) 0.131(5) 0.135(4) -0.013(4) 0.063(3) 0.016(3)
C8B 0.088(3) 0.105(4) 0.124(4) -0.004(4) 0.043(3) 0.027(3)
C9B 0.084(2) 0.082(3) 0.075(2) 0.004(2) 0.047(2) 0.008(2)
C10B 0.080(2) 0.077(3) 0.075(2) -0.004(2) 0.0543(18) -0.001(2)
C11B 0.077(2) 0.062(2) 0.068(2) 0.0048(18) 0.0507(17) 0.0051(19)
C12B 0.0693(18) 0.059(2) 0.0555(17) 0.0059(16) 0.0430(15) 0.0078(18)
C13B 0.081(2) 0.061(2) 0.0593(18) 0.0030(18) 0.0474(16) -0.0010(19)
C14B 0.090(3) 0.070(3) 0.073(2) 0.011(2) 0.047(2) 0.009(2)
C15B 0.083(2) 0.089(3) 0.072(2) -0.007(2) 0.0527(18) 0.014(2)
C16B 0.093(2) 0.078(3) 0.0633(19) -0.015(2) 0.0564(17) -0.012(2)
C17B 0.088(2) 0.061(2) 0.090(3) -0.018(2) 0.061(2) -0.008(2)
C18B 0.078(2) 0.067(2) 0.0563(18) 0.0052(18) 0.0467(16) 0.000(2)
C19B 0.0754(18) 0.046(2) 0.0565(17) -0.0006(15) 0.0456(15) -0.0020(17)
C20B 0.083(2) 0.058(2) 0.0627(19) -0.0008(18) 0.0493(17) -0.0027(19)
C21B 0.094(2) 0.091(3) 0.059(2) 0.007(2) 0.0492(19) -0.018(2)
C22B 0.077(2) 0.061(2) 0.068(2) -0.0054(18) 0.0513(16) -0.0098(19)
C23B 0.072(2) 0.080(3) 0.076(2) 0.010(2) 0.0457(19) -0.002(2)
C24B 0.094(2) 0.106(4) 0.061(2) 0.001(2) 0.0521(19) -0.008(3)
C25B 0.085(2) 0.072(3) 0.0604(18) -0.0011(18) 0.0506(17) -0.006(2)
C26B 0.072(2) 0.103(4) 0.079(3) -0.005(3) 0.046(2) -0.003(3)
C27B 0.075(2) 0.122(4) 0.082(2) 0.001(3) 0.054(2) 0.001(3)
C28B 0.092(3) 0.110(4) 0.082(3) -0.024(3) 0.054(2) -0.025(3)
C29B 0.100(3) 0.137(5) 0.092(3) -0.042(3) 0.059(3) -0.047(3)
C30B 0.112(3) 0.188(7) 0.100(3) -0.027(4) 0.075(3) -0.036(4)
C33B 0.096(3) 0.131(5) 0.102(4) -0.028(4) 0.049(3) -0.016(4)
C34B 0.085(4) 0.186(7) 0.118(5) -0.025(5) 0.031(3) -0.017(4)
C35B 0.144(6) 0.133(7) 0.170(7) -0.004(6) 0.066(5) -0.036(5)
C36B 0.118(3) 0.072(3) 0.118(4) 0.011(3) 0.069(3) -0.020(3)
C37B 0.107(3) 0.156(5) 0.087(3) 0.021(3) 0.070(2) -0.016(3)
C38B 0.074(2) 0.106(4) 0.093(3) 0.014(3) 0.052(2) -0.007(3)
C39B 0.100(3) 0.109(4) 0.136(4) 0.033(4) 0.072(3) 0.010(3)
C40B 0.105(3) 0.141(5) 0.125(4) 0.004(4) 0.085(3) 0.014(3)

loop_
_atom_type_symbol
_atom_type_description
_atom_type_scat_dispersion_real
_atom_type_scat_dispersion_imag
_atom_type_scat_source
C C 0.0033 0.0016 'International Tables Vol C Tables 4.2.6.8 and 6.1.1.4'
H H 0.0000 0.0000 'International Tables Vol C Tables 4.2.6.8 and 6.1.1.4'
N N 0.0061 0.0033 'International Tables Vol C Tables 4.2.6.8 and 6.1.1.4'
O O 0.0106 0.0060 'International Tables Vol C Tables 4.2.6.8 and 6.1.1.4'
Br Br -0.2901 2.4595 'International Tables Vol C Tables 4.2.6.8 and 6.1.1.4'

loop_
_geom_angle_atom_site_label_1
_geom_angle_atom_site_label_2
_geom_angle_atom_site_label_3
_geom_angle
C26A O2A C1A 119.2(3)
C14A O3A C15A 109.8(3)
C20A O4A C21A 116.3(3)
C21A O5A C22A 114.3(3)
C26A N1A C27A 126.5(3)
O2A C1A C2A 108.1(3)
O2A C1A C5A 107.5(3)
C2A C1A C5A 103.4(3)
C33A C2A C1A 115.4(3)
C33A C2A C3A 116.4(4)
C1A C2A C3A 103.2(4)
C4A C3A C2A 105.3(4)
C5A C4A C3A 107.0(4)
C6A C5A C4A 115.8(4)
C6A C5A C1A 113.9(3)
C4A C5A C1A 103.6(3)
C10A C6A C5A 113.2(3)
C10A C6A C7A 103.2(4)
C5A C6A C7A 112.2(4)
C8A C7A C6A 107.7(4)
C7A C8A C9A 105.6(4)
C10A C9A C14A 111.3(4)
C10A C9A C8A 101.6(4)
C14A C9A C8A 118.8(4)
C11A C10A C9A 122.1(4)
C11A C10A C6A 128.3(4)
C9A C10A C6A 108.5(4)
C10A C11A C12A 120.4(4)
C11A C12A C15A 105.9(3)
C11A C12A C13A 110.4(3)
C15A C12A C13A 100.3(3)
C11A C12A C18A 117.2(3)
C15A C12A C18A 126.2(3)
C13A C12A C18A 93.6(3)
C14A C13A C12A 98.7(3)
C14A C13A C20A 117.0(3)
C12A C13A C20A 101.3(3)
C14A C13A C16A 126.2(4)
C12A C13A C16A 101.9(3)
C20A C13A C16A 106.7(3)
O3A C14A C13A 103.7(3)
O3A C14A C9A 110.2(3)
C13A C14A C9A 109.7(3)
O3A C15A C12A 103.5(3)
C13A C16A C17A 102.8(3)
C18A C17A C16A 102.8(3)
C17A C18A C19A 111.9(3)
C17A C18A C12A 100.2(3)
C19A C18A C12A 103.2(3)
C22A C19A C18A 117.8(3)
C22A C19A C25A 100.3(3)
C18A C19A C25A 111.5(3)
C22A C19A C20A 107.8(3)
C18A C19A C20A 101.7(3)
C25A C19A C20A 118.6(3)
O4A C20A C13A 110.4(3)
O4A C20A C19A 112.3(3)
C13A C20A C19A 104.0(3)
O4A C21A O5A 111.1(3)
O4A C21A C37A 105.9(4)
O5A C21A C37A 110.1(4)
O4A C21A C36A 111.0(4)
O5A C21A C36A 106.5(4)
C37A C21A C36A 112.3(4)
O5A C22A C23A 108.7(3)
O5A C22A C19A 105.9(3)
C23A C22A C19A 105.5(3)
C22A C23A C24A 104.2(4)
C22A C23A C38A 117.5(4)
C24A C23A C38A 115.0(4)
C25A C24A C23A 106.5(4)
C24A C25A C19A 107.2(3)
O1A C26A O2A 123.4(4)
O1A C26A N1A 126.8(3)
O2A C26A N1A 109.8(3)
N1A C27A C28A 127.4(3)
N1A C27A C32C 112.1(6)
C28A C27A C32C 117.5(6)
N1A C27A C32A 119.7(5)
C28A C27A C32A 111.1(5)
C32C C27A C32A 34.2(4)
C29C C28A C27A 120.2(7)
C29C C28A C29A 29.1(3)
C27A C28A C29A 125.4(5)
C30A C29A C28A 118.7(8)
C29A C30A C31A 122.4(9)
C29A C30A Br1A 121.8(8)
C31A C30A Br1A 114.9(7)
C32A C31A C30A 116.0(11)
C31A C32A C27A 126.3(11)
C30C C29C C28A 123.2(14)
C29C C30C C31C 123.9(16)
C29C C30C Br1C 104.9(10)
C31C C30C Br1C 113.6(10)
C32C C31C C30C 111.4(18)
C27A C32C C31C 123.7(15)
C35A C33A C34A 120.2(5)
C35A C33A C2A 124.4(6)
C34A C33A C2A 115.3(5)
O6A C38A C39A 108.9(4)
O6A C38A C40A 105.7(4)
C39A C38A C40A 111.0(5)
O6A C38A C23A 110.7(4)
C39A C38A C23A 109.8(4)
C40A C38A C23A 110.7(4)
C26B O2B C1B 119.0(3)
C15B O3B C14B 110.3(3)
C21B O4B C20B 116.5(3)
C21B O5B C22B 114.1(3)
C26B N1B C27B 126.6(4)
O2B C1B C5B 105.8(3)
O2B C1B C2B 109.1(4)
C5B C1B C2B 102.5(4)
C33B C2B C3B 117.1(5)
C33B C2B C1B 113.6(5)
C3B C2B C1B 102.6(4)
C2B C3B C4B 106.1(5)
C3B C4B C5B 106.7(4)
C1B C5B C6B 114.4(4)
C1B C5B C4B 104.2(4)
C6B C5B C4B 116.7(4)
C7B C6B C5B 113.0(4)
C7B C6B C10B 102.5(4)
C5B C6B C10B 113.4(4)
C8B C7B C6B 110.4(4)
C7B C8B C9B 105.0(5)
C10B C9B C14B 110.4(3)
C10B C9B C8B 102.0(5)
C14B C9B C8B 118.7(4)
C11B C10B C9B 122.6(4)
C11B C10B C6B 128.5(4)
C9B C10B C6B 107.9(4)
C10B C11B C12B 120.7(4)
C11B C12B C18B 117.5(3)
C11B C12B C13B 110.3(3)
C18B C12B C13B 94.8(3)
C11B C12B C15B 104.9(3)
C18B C12B C15B 127.1(3)
C13B C12B C15B 98.9(3)
C14B C13B C20B 116.7(4)
C14B C13B C16B 124.6(3)
C20B C13B C16B 108.2(3)
C14B C13B C12B 99.9(4)
C20B C13B C12B 100.9(3)
C16B C13B C12B 101.9(3)
O3B C14B C13B 103.4(3)
O3B C14B C9B 108.9(4)
C13B C14B C9B 110.7(4)
O3B C15B C12B 104.2(3)
C13B C16B C17B 102.0(3)
C18B C17B C16B 104.0(3)
C12B C18B C19B 102.2(3)
C12B C18B C17B 99.4(3)
C19B C18B C17B 110.7(4)
C22B C19B C18B 117.8(3)
C22B C19B C25B 100.9(3)
C18B C19B C25B 111.0(3)
C22B C19B C20B 107.4(3)
C18B C19B C20B 102.2(3)
C25B C19B C20B 118.3(3)
O4B C20B C13B 109.5(3)
O4B C20B C19B 112.4(3)
C13B C20B C19B 103.9(3)
O4B C21B O5B 110.1(3)
O4B C21B C37B 105.3(4)
O5B C21B C37B 108.8(4)
O4B C21B C36B 113.1(4)
O5B C21B C36B 105.4(4)
C37B C21B C36B 114.1(5)
O5B C22B C23B 107.1(3)
O5B C22B C19B 107.0(3)
C23B C22B C19B 105.6(3)
C24B C23B C22B 104.6(4)
C24B C23B C38B 116.9(4)
C22B C23B C38B 117.0(4)
C23B C24B C25B 106.9(3)
C24B C25B C19B 106.6(4)
O1B C26B N1B 127.7(5)
O1B C26B O2B 123.3(5)
N1B C26B O2B 109.0(4)
C28B C27B N1B 125.0(5)
C28B C27B C32B 118.2(7)
N1B C27B C32B 114.1(6)
C28B C27B C32B 116.3(7)
N1B C27B C32B 116.6(6)
C32B C27B C32B 32.5(6)
C27B C28B C29B 118.9(5)
C30B C29B C28B 124.2(5)
C29B C30B C31D 118.2(9)
C29B C30B C31B 115.7(8)
C31D C30B C31B 32.9(7)
C29B C30B Br1B 117.6(5)
C31D C30B Br1B 122.7(8)
C31B C30B Br1B 122.0(7)
C29B C30B Br1F 123.3(5)
C31D C30B Br1F 107.4(8)
C31B C30B Br1F 120.9(7)
Br1B C30B Br1F 24.25(15)
C32B C31B C30B 121.6(11)
C31B C32B C27B 115.9(10)
C30B C31D C32B 115.6(12)
C31D C32B C27B 120.7(10)
C35B C33B C34B 121.5(7)
C35B C33B C2B 122.9(6)
C34B C33B C2B 115.6(7)
O6B C38B C40B 109.9(5)
O6B C38B C39B 105.2(4)
C40B C38B C39B 110.5(5)
O6B C38B C23B 110.4(5)
C40B C38B C23B 111.0(4)
C39B C38B C23B 109.7(4)

loop_
_geom_bond_atom_site_label_1
_geom_bond_atom_site_label_2
_geom_bond_distance
Br1A C30A 1.995(9)
Br1C C30C 2.331(14)
O1A C26A 1.217(5)
O2A C26A 1.321(4)
O2A C1A 1.433(5)
O3A C14A 1.426(5)
O3A C15A 1.465(6)
O4A C20A 1.402(4)
O4A C21A 1.414(5)
O5A C21A 1.415(5)
O5A C22A 1.445(5)
O6A C38A 1.424(6)
N1A C26A 1.336(5)
N1A C27A 1.355(4)
C1A C2A 1.532(6)
C1A C5A 1.537(6)
C2A C33A 1.496(7)
C2A C3A 1.550(7)
C3A C4A 1.552(7)
C4A C5A 1.524(7)
C5A C6A 1.520(6)
C6A C10A 1.510(6)
C6A C7A 1.540(7)
C7A C8A 1.496(7)
C8A C9A 1.532(6)
C9A C10A 1.488(6)
C9A C14A 1.523(7)
C10A C11A 1.329(6)
C11A C12A 1.504(6)
C12A C15A 1.515(6)
C12A C13A 1.542(6)
C12A C18A 1.544(5)
C13A C14A 1.508(6)
C13A C20A 1.544(6)
C13A C16A 1.557(6)
C16A C17A 1.559(6)
C17A C18A 1.535(6)
C18A C19A 1.529(5)
C19A C22A 1.526(5)
C19A C25A 1.541(6)
C19A C20A 1.567(6)
C21A C37A 1.503(6)
C21A C36A 1.518(7)
C22A C23A 1.504(6)
C23A C24A 1.527(6)
C23A C38A 1.543(6)
C24A C25A 1.508(7)
C27A C28A 1.371(6)
C27A C32C 1.402(14)
C27A C32A 1.444(11)
C28A C29C 1.352(12)
C28A C29A 1.414(8)
C29A C30A 1.327(12)
C30A C31A 1.400(17)
C31A C32A 1.374(14)
C29C C30C 1.26(2)
C30C C31C 1.46(3)
C31C C32C 1.42(2)
C33A C35A 1.292(9)
C33A C34A 1.487(8)
C38A C39A 1.497(8)
C38A C40A 1.517(8)
Br1B C30B 1.857(7)
Br1F C30B 1.964(8)
O1B C26B 1.211(5)
O2B C26B 1.363(6)
O2B C1B 1.429(6)
O3B C15B 1.418(5)
O3B C14B 1.454(6)
O4B C21B 1.412(5)
O4B C20B 1.413(5)
O5B C21B 1.446(5)
O5B C22B 1.440(5)
O6B C38B 1.423(7)
N1B C26B 1.338(7)
N1B C27B 1.385(7)
C1B C5B 1.529(7)
C1B C2B 1.554(8)
C2B C33B 1.528(9)
C2B C3B 1.529(8)
C3B C4B 1.530(8)
C4B C5B 1.541(7)
C5B C6B 1.510(7)
C6B C7B 1.516(8)
C6B C10B 1.521(6)
C7B C8B 1.492(10)
C8B C9B 1.562(8)
C9B C10B 1.501(7)
C9B C14B 1.528(6)
C10B C11B 1.320(5)
C11B C12B 1.508(6)
C12B C18B 1.520(6)
C12B C13B 1.541(6)
C12B C15B 1.555(6)
C13B C14B 1.488(6)
C13B C20B 1.533(5)
C13B C16B 1.538(6)
C16B C17B 1.559(6)
C17B C18B 1.541(6)
C18B C19B 1.534(6)
C19B C22B 1.530(6)
C19B C25B 1.534(5)
C19B C20B 1.561(5)
C21B C37B 1.513(8)
C21B C36B 1.506(8)
C22B C23B 1.509(6)
C23B C24B 1.500(7)
C23B C38B 1.536(7)
C24B C25B 1.535(6)
C27B C28B 1.347(6)
C27B C32B 1.415(13)
C27B C32B 1.440(13)
C28B C29B 1.376(8)
C29B C30B 1.303(9)
C30B C31D 1.383(15)
C30B C31B 1.423(13)
C31B C32B 1.392(18)
C31D C32B 1.425(19)
C33B C35B 1.312(11)
C33B C34B 1.459(8)
C38B C40B 1.511(9)
C38B C39B 1.526(8)

loop_
_geom_torsion_atom_site_label_1
_geom_torsion_atom_site_label_2
_geom_torsion_atom_site_label_3
_geom_torsion_atom_site_label_4
_geom_torsion
C26A O2A C1A C2A -118.3(4)
C26A O2A C1A C5A 130.7(4)
O2A C1A C2A C33A 55.1(5)
C5A C1A C2A C33A 168.8(4)
O2A C1A C2A C3A -73.1(4)
C5A C1A C2A C3A 40.6(4)
C33A C2A C3A C4A -153.5(4)
C1A C2A C3A C4A -26.0(5)
C2A C3A C4A C5A 1.8(5)
C3A C4A C5A C6A 148.5(4)
C3A C4A C5A C1A 23.1(5)
O2A C1A C5A C6A -52.0(5)
C2A C1A C5A C6A -166.2(4)
O2A C1A C5A C4A 74.6(4)
C2A C1A C5A C4A -39.6(4)
C4A C5A C6A C10A 50.2(5)
C1A C5A C6A C10A 170.2(4)
C4A C5A C6A C7A 166.5(4)
C1A C5A C6A C7A -73.5(5)
C10A C6A C7A C8A 1.2(5)
C5A C6A C7A C8A -121.0(5)
C6A C7A C8A C9A 20.7(6)
C7A C8A C9A C10A -34.3(5)
C7A C8A C9A C14A -156.7(4)
C14A C9A C10A C11A -5.3(6)
C8A C9A C10A C11A -132.7(4)
C14A C9A C10A C6A 163.6(3)
C8A C9A C10A C6A 36.2(5)
C5A C6A C10A C11A -94.3(5)
C7A C6A C10A C11A 144.2(5)
C5A C6A C10A C9A 97.7(4)
C7A C6A C10A C9A -23.8(5)
C9A C10A C11A C12A -3.1(6)
C6A C10A C11A C12A -169.6(4)
C10A C11A C12A C15A 78.8(5)
C10A C11A C12A C13A -28.9(5)
C10A C11A C12A C18A -134.4(4)
C11A C12A C13A C14A 64.2(4)
C15A C12A C13A C14A -47.1(4)
C18A C12A C13A C14A -175.0(3)
C11A C12A C13A C20A -175.9(3)
C15A C12A C13A C20A 72.8(3)
C18A C12A C13A C20A -55.1(3)
C11A C12A C13A C16A -65.9(4)
C15A C12A C13A C16A -177.2(3)
C18A C12A C13A C16A 55.0(3)
C15A O3A C14A C13A -22.7(4)
C15A O3A C14A C9A 94.6(4)
C12A C13A C14A O3A 43.1(4)
C20A C13A C14A O3A -64.4(4)
C16A C13A C14A O3A 155.0(4)
C12A C13A C14A C9A -74.5(4)
C20A C13A C14A C9A 177.9(3)
C16A C13A C14A C9A 37.3(5)
C10A C9A C14A O3A -66.6(4)
C8A C9A C14A O3A 50.8(5)
C10A C9A C14A C13A 46.9(5)
C8A C9A C14A C13A 164.3(4)
C14A O3A C15A C12A -8.0(4)
C11A C12A C15A O3A -80.4(4)
C13A C12A C15A O3A 34.4(4)
C18A C12A C15A O3A 136.7(4)
C14A C13A C16A C17A -141.2(4)
C12A C13A C16A C17A -30.9(4)
C20A C13A C16A C17A 75.0(4)
C13A C16A C17A C18A -6.4(4)
C16A C17A C18A C19A -67.4(4)
C16A C17A C18A C12A 41.4(3)
C11A C12A C18A C17A 56.0(4)
C15A C12A C18A C17A -164.7(4)
C13A C12A C18A C17A -59.2(3)
C11A C12A C18A C19A 171.6(3)
C15A C12A C18A C19A -49.2(5)
C13A C12A C18A C19A 56.4(3)
C17A C18A C19A C22A -46.2(5)
C12A C18A C19A C22A -153.1(3)
C17A C18A C19A C25A -161.3(3)
C12A C18A C19A C25A 91.8(4)
C17A C18A C19A C20A 71.3(4)
C12A C18A C19A C20A -35.6(3)
C21A O4A C20A C13A -169.4(3)
C21A O4A C20A C19A -53.9(4)
C14A C13A C20A O4A -98.0(4)
C12A C13A C20A O4A 156.0(3)
C16A C13A C20A O4A 49.7(4)
C14A C13A C20A C19A 141.3(3)
C12A C13A C20A C19A 35.3(3)
C16A C13A C20A C19A -71.0(4)
C22A C19A C20A O4A 5.1(4)
C18A C19A C20A O4A -119.3(3)
C25A C19A C20A O4A 118.0(4)
C22A C19A C20A C13A 124.5(3)
C18A C19A C20A C13A 0.0(3)
C25A C19A C20A C13A -122.6(3)
C20A O4A C21A O5A 40.2(4)
C20A O4A C21A C37A 159.9(4)
C20A O4A C21A C36A -78.0(4)
C22A O5A C21A O4A 23.0(4)
C22A O5A C21A C37A -94.0(4)
C22A O5A C21A C36A 144.0(3)
C21A O5A C22A C23A 178.3(3)
C21A O5A C22A C19A -68.8(4)
C18A C19A C22A O5A 164.3(3)
C25A C19A C22A O5A -74.5(4)
C20A C19A C22A O5A 50.2(4)
C18A C19A C22A C23A -80.5(4)
C25A C19A C22A C23A 40.6(4)
C20A C19A C22A C23A 165.3(3)
O5A C22A C23A C24A 78.1(4)
C19A C22A C23A C24A -35.2(4)
O5A C22A C23A C38A -50.4(5)
C19A C22A C23A C38A -163.7(4)
C22A C23A C24A C25A 14.9(5)
C38A C23A C24A C25A 144.9(4)
C23A C24A C25A C19A 10.5(5)
C22A C19A C25A C24A -30.9(4)
C18A C19A C25A C24A 94.6(4)
C20A C19A C25A C24A -147.8(4)
C1A O2A C26A O1A 7.5(6)
C1A O2A C26A N1A -173.1(4)
C27A N1A C26A O1A 6.6(7)
C27A N1A C26A O2A -172.8(4)
C26A N1A C27A C28A 3.1(6)
C26A N1A C27A C32C -156.6(5)
C26A N1A C27A C32A 166.1(5)
N1A C27A C28A C29C -160.0(4)
C32C C27A C28A C29C -1.2(3)
C32A C27A C28A C29C 35.8(3)
N1A C27A C28A C29A 165.9(4)
C32C C27A C28A C29A -35.4(3)
C32A C27A C28A C29A 1.6(2)
C29C C28A C29A C30A -88.5(16)
C27A C28A C29A C30A 0.9(3)
C28A C29A C30A C31A -1.6(6)
C28A C29A C30A Br1A -170.4(4)
C29A C30A C31A C32A -0.4(8)
Br1A C30A C31A C32A 169.1(5)
C30A C31A C32A C27A 3.5(8)
N1A C27A C32A C31A -169.6(6)
C28A C27A C32A C31A -4.0(6)
C32C C27A C32A C31A 104.4(14)
C27A C28A C29C C30C -0.2(3)
C29A C28A C29C C30C 109.2(15)
C28A C29C C30C C31C 0.2(7)
C28A C29C C30C Br1C -132.5(6)
C29C C30C C31C C32C 1.1(8)
Br1C C30C C31C C32C 130.4(8)
N1A C27A C32C C31C 164.7(6)
C28A C27A C32C C31C 2.7(6)
C32A C27A C32C C31C -84.6(13)
C30C C31C C32C C27A -2.6(8)
C1A C2A C33A C35A -112.3(7)
C3A C2A C33A C35A 9.0(8)
C1A C2A C33A C34A 64.5(6)
C3A C2A C33A C34A -174.3(4)
C22A C23A C38A O6A 68.9(5)
C24A C23A C38A O6A -54.3(5)
C22A C23A C38A C39A -51.4(6)
C24A C23A C38A C39A -174.5(5)
C22A C23A C38A C40A -174.3(5)
C24A C23A C38A C40A 62.6(6)
C26B O2B C1B C5B 149.4(4)
C26B O2B C1B C2B -101.0(5)
O2B C1B C2B C33B 57.6(5)
C5B C1B C2B C33B 169.5(5)
O2B C1B C2B C3B -69.8(5)
C5B C1B C2B C3B 42.0(6)
C33B C2B C3B C4B -155.3(6)
C1B C2B C3B C4B -30.2(7)
C2B C3B C4B C5B 7.1(7)
O2B C1B C5B C6B -52.1(5)
C2B C1B C5B C6B -166.4(4)
O2B C1B C5B C4B 76.5(5)
C2B C1B C5B C4B -37.7(5)
C3B C4B C5B C1B 19.3(6)
C3B C4B C5B C6B 146.5(5)
C1B C5B C6B C7B -73.1(6)
C4B C5B C6B C7B 164.9(5)
C1B C5B C6B C10B 170.7(4)
C4B C5B C6B C10B 48.7(6)
C5B C6B C7B C8B -112.6(6)
C10B C6B C7B C8B 9.9(7)
C6B C7B C8B C9B 11.5(7)
C7B C8B C9B C10B -28.3(6)
C7B C8B C9B C14B -149.8(5)
C14B C9B C10B C11B -6.4(7)
C8B C9B C10B C11B -133.4(5)
C14B C9B C10B C6B 162.9(4)
C8B C9B C10B C6B 35.8(5)
C7B C6B C10B C11B 139.5(6)
C5B C6B C10B C11B -98.3(6)
C7B C6B C10B C9B -28.9(6)
C5B C6B C10B C9B 93.2(5)
C9B C10B C11B C12B -1.4(7)
C6B C10B C11B C12B -168.4(4)
C10B C11B C12B C18B -135.9(4)
C10B C11B C12B C13B -28.9(6)
C10B C11B C12B C15B 76.8(5)
C11B C12B C13B C14B 63.2(4)
C18B C12B C13B C14B -175.2(3)
C15B C12B C13B C14B -46.5(3)
C11B C12B C13B C20B -177.0(3)
C18B C12B C13B C20B -55.4(3)
C15B C12B C13B C20B 73.4(3)
C11B C12B C13B C16B -65.5(4)
C18B C12B C13B C16B 56.1(3)
C15B C12B C13B C16B -175.2(3)
C15B O3B C14B C13B -21.5(5)
C15B O3B C14B C9B 96.2(4)
C20B C13B C14B O3B -65.1(5)
C16B C13B C14B O3B 154.5(4)
C12B C13B C14B O3B 42.5(4)
C20B C13B C14B C9B 178.5(4)
C16B C13B C14B C9B 38.1(6)
C12B C13B C14B C9B -73.9(4)
C10B C9B C14B O3B -66.1(5)
C8B C9B C14B O3B 50.9(6)
C10B C9B C14B C13B 46.9(6)
C8B C9B C14B C13B 163.9(5)
C14B O3B C15B C12B -8.9(5)
C11B C12B C15B O3B -79.5(4)
C18B C12B C15B O3B 137.4(4)
C13B C12B C15B O3B 34.4(4)
C14B C13B C16B C17B -142.9(4)
C20B C13B C16B C17B 73.9(4)
C12B C13B C16B C17B -31.9(4)
C13B C16B C17B C18B -4.3(4)
C11B C12B C18B C19B 171.9(3)
C13B C12B C18B C19B 56.1(3)
C15B C12B C18B C19B -48.9(5)
C11B C12B C18B C17B 58.1(4)
C13B C12B C18B C17B -57.7(3)
C15B C12B C18B C17B -162.7(4)
C16B C17B C18B C12B 39.3(4)
C16B C17B C18B C19B -67.7(4)
C12B C18B C19B C22B -152.7(3)
C17B C18B C19B C22B -47.6(4)
C12B C18B C19B C25B 91.7(4)
C17B C18B C19B C25B -163.1(3)
C12B C18B C19B C20B -35.3(4)
C17B C18B C19B C20B 69.8(4)
C21B O4B C20B C13B -170.6(4)
C21B O4B C20B C19B -55.6(5)
C14B C13B C20B O4B -98.0(4)
C16B C13B C20B O4B 48.5(4)
C12B C13B C20B O4B 155.1(3)
C14B C13B C20B C19B 141.7(4)
C16B C13B C20B C19B -71.8(4)
C12B C13B C20B C19B 34.7(4)
C22B C19B C20B O4B 6.2(4)
C18B C19B C20B O4B -118.4(3)
C25B C19B C20B O4B 119.4(4)
C22B C19B C20B C13B 124.5(3)
C18B C19B C20B C13B -0.1(4)
C25B C19B C20B C13B -122.3(4)
C20B O4B C21B O5B 41.6(5)
C20B O4B C21B C37B 158.7(4)
C20B O4B C21B C36B -76.1(5)
C22B O5B C21B O4B 21.6(5)
C22B O5B C21B C37B -93.3(5)
C22B O5B C21B C36B 143.9(4)
C21B O5B C22B C23B 179.1(4)
C21B O5B C22B C19B -68.1(4)
C18B C19B C22B O5B 164.5(3)
C25B C19B C22B O5B -74.7(3)
C20B C19B C22B O5B 49.9(4)
C18B C19B C22B C23B -81.7(4)
C25B C19B C22B C23B 39.2(4)
C20B C19B C22B C23B 163.8(3)
O5B C22B C23B C24B 78.7(4)
C19B C22B C23B C24B -35.2(4)
O5B C22B C23B C38B -52.5(5)
C19B C22B C23B C38B -166.3(4)
C22B C23B C24B C25B 16.3(5)
C38B C23B C24B C25B 147.4(4)
C23B C24B C25B C19B 8.2(5)
C22B C19B C25B C24B -28.6(4)
C18B C19B C25B C24B 97.0(4)
C20B C19B C25B C24B -145.4(4)
C27B N1B C26B O1B 13.0(10)
C27B N1B C26B O2B -169.8(5)
C1B O2B C26B O1B -3.7(8)
C1B O2B C26B N1B 178.9(4)
C26B N1B C27B C28B 6.6(9)
C26B N1B C27B C32B -154.6(8)
C26B N1B C27B C32B 169.4(8)
N1B C27B C28B C29B 177.3(6)
C32B C27B C28B C29B -22.2(10)
C32B C27B C28B C29B 14.4(10)
C27B C28B C29B C30B 2.6(11)
C28B C29B C30B C31D -23.8(14)
C28B C29B C30B C31B 13.2(13)
C28B C29B C30B Br1B 169.5(5)
C28B C29B C30B Br1F -163.1(5)
C29B C30B C31B C32B -9.6(17)
C31D C30B C31B C32B 93(2)
Br1B C30B C31B C32B -164.7(10)
Br1F C30B C31B C32B 166.8(10)
C30B C31B C32B C27B -8.8(18)
C28B C27B C32B C31B 24.6(15)
N1B C27B C32B C31B -172.8(9)
C32B C27B C32B C31B -70.8(15)
C29B C30B C31D C32B 25.4(17)
C31B C30B C31D C32B -69.0(19)
Br1B C30B C31D C32B -168.6(10)
Br1F C30B C31D C32B 170.6(11)
C30B C31D C32B C27B -9(2)
C28B C27B C32B C31D -11.1(16)
N1B C27B C32B C31D -175.4(11)
C32B C27B C32B C31D 90.8(19)
C3B C2B C33B C35B 20.4(12)
C1B C2B C33B C35B -99.0(9)
C3B C2B C33B C34B -161.7(7)
C1B C2B C33B C34B 78.9(8)
C24B C23B C38B O6B -52.5(6)
C22B C23B C38B O6B 72.6(5)
C24B C23B C38B C40B -174.6(5)
C22B C23B C38B C40B -49.4(7)
C24B C23B C38B C39B 63.0(6)
C22B C23B C38B C39B -171.8(5)
